data_9001677
loop_
_publ_author_name
'Foit, F. F.'
'Robinson, P. D.'
'Wilson, J. R.'

_publ_section_title
;
 The crystal structure of gillulyite, Tl2(As,Sb)8S13, from the Mercur gold
 deposit, Tooele County, Utah, U.S.A
;
_journal_name_full 'American Mineralogist'
_journal_page_first 394
_journal_page_last 399
_journal_volume 80
_journal_year 1995
_chemical_formula_sum 'As3.89 S6.5 Sb0.11 Tl'
_chemical_name_mineral Gillulyite
_space_group_IT_number 13
_symmetry_space_group_name_Hall '-P 2yac'
_symmetry_space_group_name_H-M 'P 1 2/n 1'
_cell_angle_alpha 90
_cell_angle_beta 100.07
_cell_angle_gamma 90
_cell_length_a 9.584
_cell_length_b 5.679
_cell_length_c 21.501
_cell_formula_units_Z 4
_cell_volume 1152.219
_database_code_amcsd 0001733
_exptl_crystal_density_diffrn 4.137
_cod_original_formula_sum 'Tl As3.89 Sb.11 S6.5'
_cod_database_code 9001677

loop_
_space_group_symop_operation_xyz
x,y,z
1/2-x,y,1/2-z
1/2+x,-y,1/2+z
-x,-y,-z

loop_
_atom_site_aniso_label
_atom_site_aniso_U_11
_atom_site_aniso_U_22
_atom_site_aniso_U_33
_atom_site_aniso_U_12
_atom_site_aniso_U_13
_atom_site_aniso_U_23
Tl1 0.03500 0.03500 0.06600 -0.00400 0.02400 -0.00800
Tl2 0.13000 0.05200 0.12500 -0.00900 -0.07700 -0.00400
As1 0.01000 0.01300 0.02100 0.00100 0.00230 0.00200
As2 0.01900 0.02500 0.02900 0.00300 0.00800 0.01400
As3 0.01100 0.01400 0.02300 0.00000 0.00690 0.00100
As4 0.01500 0.01600 0.01600 0.00100 0.00800 0.00200
Sb1 0.01500 0.01600 0.01600 0.00100 0.00800 0.00200
As5 0.01700 0.01400 0.01500 -0.00200 0.00600 0.00200
Sb2 0.01700 0.01400 0.01500 -0.00200 0.00600 0.00200
S1 0.00900 0.02500 0.03000 0.00200 0.00700 0.00900
S2 0.01500 0.02400 0.01800 0.00100 0.00900 -0.00200
S3 0.01900 0.01400 0.05100 -0.00400 0.00100 0.00000
S4 0.02300 0.05200 0.01800 0.00500 0.01000 -0.00400
S5 0.02800 0.02300 0.03100 0.00100 0.01300 -0.00200
S6 0.01200 0.02700 0.01800 -0.00400 0.00900 0.00000
S7 0.02800 0.01900 0.01300 0.00700 0.00500 0.00100

loop_
_atom_site_label
_atom_site_fract_x
_atom_site_fract_y
_atom_site_fract_z
_atom_site_occupancy
Tl1 0.81020 0.94830 0.14880 0.50000
Tl2 0.18950 0.88290 0.25890 0.50000
As1 0.47320 0.44720 0.08830 1.00000
As2 0.25870 0.90090 0.02050 1.00000
As3 0.09650 0.44760 0.08830 1.00000
As4 0.80770 0.21070 0.14460 0.43000
Sb1 0.80770 0.21070 0.14460 0.07000
As5 0.80870 0.66170 0.14680 0.46000
Sb2 0.80870 0.66170 0.14680 0.04000
S1 0.31050 0.38800 0.15430 1.00000
S2 0.64520 0.43700 0.18130 1.00000
S3 0.47080 0.85000 0.08760 1.00000
S4 0.24350 0.54300 -0.01910 1.00000
S5 0.09800 0.85200 0.08790 1.00000
S6 0.99800 0.43400 0.18110 1.00000
S7 0.84400 0.94100 0.22540 0.50000

loop_
_cod_related_entry_id
_cod_related_entry_database
_cod_related_entry_code
1 AMCSD 0001733
